data_7706106
loop_
_publ_author_name
'Komorski, Szymon'
'Leszczy\'nski, Micha\/l K'
'Justyniak, Iwona'
'Lewi\'nski, Janusz'

_publ_section_title
;
 Structural diversity of ethylzinc derivatives of 3,5-substituted
 pyrazoles.
;
_journal_issue 47
_journal_name_full 'Dalton transactions (Cambridge, England : 2003)'
_journal_page_first 17388
_journal_page_last 17394
_journal_paper_doi 10.1039/d0dt03026k
_journal_volume 49
_journal_year 2020
_chemical_formula_sum 'C40 H70 N8 Zn3'
_chemical_formula_weight 859.21
_space_group_crystal_system monoclinic
_space_group_IT_number 14
_space_group_name_Hall '-P 2yn'
_space_group_name_H-M_alt 'P 1 21/n 1'
_atom_sites_solution_hydrogens geom
_audit_creation_method SHELXL-2018/3
_audit_update_record
;
2020-08-24 deposited with the CCDC.	2020-11-05 downloaded from the CCDC.
;
_cell_angle_alpha 90
_cell_angle_beta 92.433(3)
_cell_angle_gamma 90
_cell_formula_units_Z 4
_cell_length_a 14.0604(4)
_cell_length_b 18.0359(6)
_cell_length_c 17.1111(6)
_cell_measurement_reflns_used 3946
_cell_measurement_temperature 100(2)
_cell_measurement_theta_max 27.465
_cell_measurement_theta_min 2.960
_cell_volume 4335.3(2)
_computing_cell_refinement
;
CrysAlisPro, Agilent Technologies,
Version 1.171.37.35g (release 09-12-2014 CrysAlis171 .NET)
(compiled Dec  9 2014,15:38:47)
;
_computing_data_collection
;
CrysAlisPro, Agilent Technologies,
Version 1.171.37.35g (release 09-12-2014 CrysAlis171 .NET)
(compiled Dec  9 2014,15:38:47)
;
_computing_data_reduction
;
CrysAlisPro, Agilent Technologies,
Version 1.171.37.35g (release 09-12-2014 CrysAlis171 .NET)
(compiled Dec  9 2014,15:38:47)
;
_computing_structure_refinement 'SHELXL-2018/3 (Sheldrick, 2018)'
_diffrn_ambient_temperature 100(2)
_diffrn_detector_area_resol_mean 16.2974
_diffrn_measured_fraction_theta_full 0.998
_diffrn_measured_fraction_theta_max 0.992
_diffrn_measurement_device 'four-circle diffractometer'
_diffrn_measurement_device_type 'SuperNova, Dual, Cu at zero, Eos'
_diffrn_measurement_method '\w scans'
_diffrn_radiation_type MoK\a
_diffrn_radiation_wavelength 0.71073
_diffrn_reflns_av_R_equivalents 0.0544
_diffrn_reflns_av_unetI/netI 0.0738
_diffrn_reflns_Laue_measured_fraction_full 0.998
_diffrn_reflns_Laue_measured_fraction_max 0.992
_diffrn_reflns_limit_h_max 17
_diffrn_reflns_limit_h_min -17
_diffrn_reflns_limit_k_max 22
_diffrn_reflns_limit_k_min -23
_diffrn_reflns_limit_l_max 21
_diffrn_reflns_limit_l_min -21
_diffrn_reflns_number 24508
_diffrn_reflns_point_group_measured_fraction_full 0.998
_diffrn_reflns_point_group_measured_fraction_max 0.992
_diffrn_reflns_theta_full 25.242
_diffrn_reflns_theta_max 27.000
_diffrn_reflns_theta_min 2.960
_diffrn_source 'SuperNova (Mo) X-ray Source'
_exptl_absorpt_coefficient_mu 1.683
_exptl_absorpt_correction_T_max 0.818
_exptl_absorpt_correction_T_min 0.733
_exptl_absorpt_correction_type multi-scan
_exptl_absorpt_process_details
;
CrysAlisPro, Agilent Technologies,
Version 1.171.37.35g (release 09-12-2014 CrysAlis171 .NET)
(compiled Dec  9 2014,15:38:47)
Empirical absorption correction using spherical harmonics,
 implemented in SCALE3 ABSPACK scaling algorithm.
;
_exptl_crystal_colour colorless
_exptl_crystal_density_diffrn 1.316
_exptl_crystal_description block
_exptl_crystal_F_000 1824
_exptl_crystal_size_max 0.26
_exptl_crystal_size_mid 0.16
_exptl_crystal_size_min 0.12
_refine_diff_density_max 0.951
_refine_diff_density_min -0.756
_refine_diff_density_rms 0.101
_refine_ls_extinction_method none
_refine_ls_goodness_of_fit_ref 1.053
_refine_ls_hydrogen_treatment constr
_refine_ls_matrix_type full
_refine_ls_number_parameters 478
_refine_ls_number_reflns 9372
_refine_ls_number_restraints 0
_refine_ls_restrained_S_all 1.053
_refine_ls_R_factor_all 0.0799
_refine_ls_R_factor_gt 0.0475
_refine_ls_shift/su_max 0.000
_refine_ls_shift/su_mean 0.000
_refine_ls_structure_factor_coef Fsqd
_refine_ls_weighting_details 'w=1/[\s^2^(Fo^2^)+(0.0462P)^2^] where P=(Fo^2^+2Fc^2^)/3'
_refine_ls_weighting_scheme calc
_refine_ls_wR_factor_gt 0.1028
_refine_ls_wR_factor_ref 0.1212
_reflns_Friedel_coverage 0.000
_reflns_number_gt 6448
_reflns_number_total 9372
_reflns_threshold_expression 'I > 2\s(I)'
_cod_data_source_file d0dt03026k2.cif
_cod_data_source_block shelx_CCDC4
_cod_original_sg_symbol_H-M 'P 21/n'
_cod_database_code 7706106
_shelx_shelxl_version_number 2018/3
_shelx_space_group_comment
;
The symmetry employed for this shelxl refinement is uniquely defined
by the following loop, which should always be used as a source of
symmetry information in preference to the above space-group names.
They are only intended as comments.
;

loop_
_space_group_symop_operation_xyz
'x, y, z'
'-x+1/2, y+1/2, -z+1/2'
'-x, -y, -z'
'x-1/2, -y-1/2, z-1/2'

loop_
_atom_site_label
_atom_site_type_symbol
_atom_site_fract_x
_atom_site_fract_y
_atom_site_fract_z
_atom_site_U_iso_or_equiv
_atom_site_adp_type
_atom_site_occupancy
_atom_site_site_symmetry_order
_atom_site_calc_flag
_atom_site_refinement_flags_posn
_atom_site_refinement_flags_adp
_atom_site_refinement_flags_occupancy
_atom_site_disorder_assembly
_atom_site_disorder_group
C1 C 0.5624(2) 0.15196(19) 0.2958(2) 0.0231(8) Uani 1 1 d . . . . .
H1A H 0.577215 0.140762 0.241038 0.028 Uiso 1 1 calc R U . . .
H1B H 0.614274 0.183162 0.318957 0.028 Uiso 1 1 calc R U . . .
C2 C 0.5552(2) 0.0793(2) 0.3426(2) 0.0310(9) Uani 1 1 d . . . . .
H2A H 0.548090 0.090879 0.398014 0.047 Uiso 1 1 calc R U . . .
H2B H 0.613080 0.049938 0.336735 0.047 Uiso 1 1 calc R U . . .
H2C H 0.499817 0.050961 0.322803 0.047 Uiso 1 1 calc R U . . .
C3 C -0.1686(2) 0.1497(2) 0.4003(2) 0.0262(8) Uani 1 1 d . . . . .
H3A H -0.181072 0.128088 0.452043 0.031 Uiso 1 1 calc R U . . .
H3B H -0.220210 0.185422 0.386916 0.031 Uiso 1 1 calc R U . . .
C4 C -0.1699(2) 0.0877(2) 0.3389(3) 0.0356(10) Uani 1 1 d . . . . .
H4A H -0.162261 0.109303 0.286974 0.053 Uiso 1 1 calc R U . . .
H4B H -0.230729 0.061230 0.339540 0.053 Uiso 1 1 calc R U . . .
H4C H -0.117653 0.053095 0.350947 0.053 Uiso 1 1 calc R U . . .
C5 C 0.4555(2) 0.32593(18) 0.4190(2) 0.0168(7) Uani 1 1 d . . . . .
C6 C 0.3997(2) 0.36575(18) 0.46847(19) 0.0176(7) Uani 1 1 d . . . . .
H6 H 0.420131 0.402676 0.505045 0.021 Uiso 1 1 calc R U . . .
C7 C 0.3069(2) 0.34038(18) 0.4535(2) 0.0175(7) Uani 1 1 d . . . . .
C8 C 0.5627(2) 0.32735(18) 0.4125(2) 0.0188(7) Uani 1 1 d . . . . .
H8 H 0.577656 0.315643 0.357264 0.023 Uiso 1 1 calc R U . . .
C9 C 0.6030(2) 0.40392(19) 0.4328(2) 0.0252(8) Uani 1 1 d . . . . .
H9A H 0.577714 0.440247 0.394710 0.038 Uiso 1 1 calc R U . . .
H9B H 0.672555 0.402610 0.431348 0.038 Uiso 1 1 calc R U . . .
H9C H 0.584490 0.418054 0.485329 0.038 Uiso 1 1 calc R U . . .
C10 C 0.6092(2) 0.26807(19) 0.4659(2) 0.0243(8) Uani 1 1 d . . . . .
H10A H 0.595765 0.278964 0.520481 0.036 Uiso 1 1 calc R U . . .
H10B H 0.678132 0.268124 0.459762 0.036 Uiso 1 1 calc R U . . .
H10C H 0.583237 0.219242 0.451643 0.036 Uiso 1 1 calc R U . . .
C11 C 0.2177(2) 0.36348(18) 0.49326(19) 0.0178(7) Uani 1 1 d . . . . .
H11 H 0.161728 0.353331 0.456821 0.021 Uiso 1 1 calc R U . . .
C12 C 0.2207(2) 0.44632(19) 0.5104(2) 0.0297(9) Uani 1 1 d . . . . .
H12A H 0.272017 0.456740 0.549448 0.045 Uiso 1 1 calc R U . . .
H12B H 0.159755 0.462007 0.530629 0.045 Uiso 1 1 calc R U . . .
H12C H 0.232431 0.473524 0.462172 0.045 Uiso 1 1 calc R U . . .
C13 C 0.2054(2) 0.31934(19) 0.5683(2) 0.0269(8) Uani 1 1 d . . . . .
H13A H 0.201071 0.266387 0.555793 0.040 Uiso 1 1 calc R U . . .
H13B H 0.147083 0.335273 0.592775 0.040 Uiso 1 1 calc R U . . .
H13C H 0.260236 0.328020 0.604413 0.040 Uiso 1 1 calc R U . . .
C14 C 0.3230(2) 0.14491(18) 0.16176(18) 0.0141(7) Uani 1 1 d . . . . .
C15 C 0.2330(2) 0.11762(17) 0.1446(2) 0.0165(7) Uani 1 1 d . . . . .
H15 H 0.211359 0.092555 0.098317 0.020 Uiso 1 1 calc R U . . .
C16 C 0.1804(2) 0.13464(17) 0.20953(19) 0.0153(7) Uani 1 1 d . . . . .
C17 C 0.4104(2) 0.13989(18) 0.11379(19) 0.0174(7) Uani 1 1 d . . . . .
H17 H 0.457720 0.177063 0.134771 0.021 Uiso 1 1 calc R U . . .
C18 C 0.4562(2) 0.06252(18) 0.1213(2) 0.0242(8) Uani 1 1 d . . . . .
H18A H 0.471016 0.051631 0.176591 0.036 Uiso 1 1 calc R U . . .
H18B H 0.514893 0.061471 0.092437 0.036 Uiso 1 1 calc R U . . .
H18C H 0.411750 0.025223 0.099658 0.036 Uiso 1 1 calc R U . . .
C19 C 0.3874(2) 0.1584(2) 0.0280(2) 0.0271(9) Uani 1 1 d . . . . .
H19A H 0.342744 0.121673 0.005680 0.041 Uiso 1 1 calc R U . . .
H19B H 0.446107 0.157718 -0.000854 0.041 Uiso 1 1 calc R U . . .
H19C H 0.358602 0.207860 0.024254 0.041 Uiso 1 1 calc R U . . .
C20 C 0.0772(2) 0.11810(18) 0.2239(2) 0.0181(7) Uani 1 1 d . . . . .
H20 H 0.066578 0.126221 0.280694 0.022 Uiso 1 1 calc R U . . .
C21 C 0.0530(2) 0.0371(2) 0.2040(2) 0.0293(9) Uani 1 1 d . . . . .
H21A H 0.062777 0.028150 0.148466 0.044 Uiso 1 1 calc R U . . .
H21B H -0.013613 0.027326 0.215180 0.044 Uiso 1 1 calc R U . . .
H21C H 0.094432 0.004172 0.235785 0.044 Uiso 1 1 calc R U . . .
C22 C 0.0105(2) 0.1704(2) 0.1761(2) 0.0241(8) Uani 1 1 d . . . . .
H22A H 0.026321 0.221974 0.189105 0.036 Uiso 1 1 calc R U . . .
H22B H -0.055626 0.160375 0.188555 0.036 Uiso 1 1 calc R U . . .
H22C H 0.018482 0.162078 0.120130 0.036 Uiso 1 1 calc R U . . .
C23 C 0.2110(2) 0.12324(18) 0.49256(19) 0.0163(7) Uani 1 1 d . . . . .
C24 C 0.1587(2) 0.10410(18) 0.5565(2) 0.0181(7) Uani 1 1 d . . . . .
H24 H 0.179822 0.076289 0.601042 0.022 Uiso 1 1 calc R U . . .
C25 C 0.0690(2) 0.13409(18) 0.54156(19) 0.0165(7) Uani 1 1 d . . . . .
C26 C 0.3130(2) 0.10481(19) 0.4757(2) 0.0188(7) Uani 1 1 d . . . . .
H26 H 0.325223 0.121471 0.421306 0.023 Uiso 1 1 calc R U . . .
C27 C 0.3824(2) 0.1447(2) 0.5318(2) 0.0274(9) Uani 1 1 d . . . . .
H27A H 0.371488 0.198267 0.528346 0.041 Uiso 1 1 calc R U . . .
H27B H 0.447766 0.133544 0.517912 0.041 Uiso 1 1 calc R U . . .
H27C H 0.372678 0.127918 0.585377 0.041 Uiso 1 1 calc R U . . .
C28 C 0.3284(2) 0.02079(19) 0.4802(2) 0.0295(9) Uani 1 1 d . . . . .
H28A H 0.315436 0.003288 0.532907 0.044 Uiso 1 1 calc R U . . .
H28B H 0.394353 0.009223 0.468500 0.044 Uiso 1 1 calc R U . . .
H28C H 0.285119 -0.003879 0.442013 0.044 Uiso 1 1 calc R U . . .
C29 C -0.0178(2) 0.12880(18) 0.5901(2) 0.0179(7) Uani 1 1 d . . . . .
H29 H -0.065710 0.165443 0.568959 0.022 Uiso 1 1 calc R U . . .
C30 C 0.0062(2) 0.1487(2) 0.6756(2) 0.0250(8) Uani 1 1 d . . . . .
H30A H 0.048218 0.110695 0.699097 0.037 Uiso 1 1 calc R U . . .
H30B H -0.052599 0.151181 0.704270 0.037 Uiso 1 1 calc R U . . .
H30C H 0.038287 0.196903 0.678164 0.037 Uiso 1 1 calc R U . . .
C31 C -0.0623(2) 0.05122(19) 0.5831(2) 0.0250(8) Uani 1 1 d . . . . .
H31A H -0.077629 0.040075 0.527967 0.038 Uiso 1 1 calc R U . . .
H31B H -0.120690 0.049710 0.612454 0.038 Uiso 1 1 calc R U . . .
H31C H -0.017141 0.014367 0.604554 0.038 Uiso 1 1 calc R U . . .
C32 C 0.0948(2) 0.34736(18) 0.26704(19) 0.0170(7) Uani 1 1 d . . . . .
C33 C 0.0035(2) 0.37610(18) 0.25286(19) 0.0181(7) Uani 1 1 d . . . . .
H33 H -0.014222 0.415577 0.218499 0.022 Uiso 1 1 calc R U . . .
C34 C -0.0554(2) 0.33570(18) 0.29871(19) 0.0162(7) Uani 1 1 d . . . . .
C35 C 0.1859(2) 0.36933(19) 0.2303(2) 0.0197(7) Uani 1 1 d . . . . .
H35 H 0.239948 0.347103 0.262129 0.024 Uiso 1 1 calc R U . . .
C36 C 0.1979(2) 0.45353(19) 0.2320(2) 0.0318(9) Uani 1 1 d . . . . .
H36A H 0.144715 0.476744 0.202309 0.048 Uiso 1 1 calc R U . . .
H36B H 0.257904 0.466916 0.208438 0.048 Uiso 1 1 calc R U . . .
H36C H 0.198867 0.470935 0.286254 0.048 Uiso 1 1 calc R U . . .
C37 C 0.1896(2) 0.3390(2) 0.1476(2) 0.0254(8) Uani 1 1 d . . . . .
H37A H 0.186358 0.284695 0.149057 0.038 Uiso 1 1 calc R U . . .
H37B H 0.249294 0.354264 0.124790 0.038 Uiso 1 1 calc R U . . .
H37C H 0.135660 0.358300 0.115734 0.038 Uiso 1 1 calc R U . . .
C38 C -0.1622(2) 0.34111(19) 0.3052(2) 0.0190(7) Uani 1 1 d . . . . .
H38 H -0.178517 0.325642 0.359100 0.023 Uiso 1 1 calc R U . . .
C39 C -0.2133(2) 0.2887(2) 0.2460(2) 0.0262(8) Uani 1 1 d . . . . .
H39A H -0.199740 0.304055 0.192725 0.039 Uiso 1 1 calc R U . . .
H39B H -0.282123 0.290700 0.252896 0.039 Uiso 1 1 calc R U . . .
H39C H -0.190631 0.237845 0.254856 0.039 Uiso 1 1 calc R U . . .
C40 C -0.1963(2) 0.4208(2) 0.2920(2) 0.0298(9) Uani 1 1 d . . . . .
H40A H -0.162401 0.453756 0.329235 0.045 Uiso 1 1 calc R U . . .
H40B H -0.264831 0.423704 0.299734 0.045 Uiso 1 1 calc R U . . .
H40C H -0.183408 0.436109 0.238482 0.045 Uiso 1 1 calc R U . . .
N1 N 0.39988(17) 0.27862(14) 0.37595(16) 0.0153(6) Uani 1 1 d . . . . .
N2 N 0.30711(16) 0.28846(14) 0.39740(16) 0.0158(6) Uani 1 1 d . . . . .
N3 N 0.32619(16) 0.17713(15) 0.23256(16) 0.0154(6) Uani 1 1 d . . . . .
N4 N 0.23654(16) 0.17025(14) 0.26324(15) 0.0144(6) Uani 1 1 d . . . . .
N5 N 0.15577(16) 0.16304(15) 0.44167(15) 0.0154(6) Uani 1 1 d . . . . .
N6 N 0.06666(16) 0.17011(15) 0.47306(16) 0.0171(6) Uani 1 1 d . . . . .
N7 N 0.09093(17) 0.29270(15) 0.31996(16) 0.0160(6) Uani 1 1 d . . . . .
N8 N -0.00335(17) 0.28449(15) 0.33983(16) 0.0167(6) Uani 1 1 d . . . . .
Zn1 Zn 0.44054(2) 0.20542(2) 0.29846(2) 0.01677(11) Uani 1 1 d . . . . .
Zn2 Zn 0.19774(2) 0.22703(2) 0.35583(2) 0.01453(10) Uani 1 1 d . . . . .
Zn3 Zn -0.04631(2) 0.20261(2) 0.40683(2) 0.01813(11) Uani 1 1 d . . . . .

loop_
_atom_site_aniso_label
_atom_site_aniso_U_11
_atom_site_aniso_U_22
_atom_site_aniso_U_33
_atom_site_aniso_U_23
_atom_site_aniso_U_13
_atom_site_aniso_U_12
C1 0.0165(16) 0.022(2) 0.030(2) -0.0068(18) -0.0017(14) 0.0014(14)
C2 0.0296(19) 0.024(2) 0.039(2) 0.000(2) 0.0016(17) 0.0082(16)
C3 0.0194(17) 0.028(2) 0.031(2) 0.0099(19) -0.0039(15) -0.0013(15)
C4 0.0247(19) 0.022(2) 0.061(3) 0.003(2) 0.0006(18) -0.0032(16)
C5 0.0146(15) 0.0133(17) 0.0222(18) 0.0031(16) -0.0038(13) -0.0015(13)
C6 0.0160(16) 0.0179(18) 0.0189(17) -0.0028(16) 0.0006(13) -0.0025(13)
C7 0.0187(16) 0.0132(17) 0.0206(18) -0.0001(16) 0.0005(13) 0.0035(13)
C8 0.0159(15) 0.0198(18) 0.0204(18) -0.0032(16) -0.0023(13) 0.0004(14)
C9 0.0190(17) 0.024(2) 0.033(2) -0.0005(18) -0.0039(15) -0.0051(15)
C10 0.0223(17) 0.0207(19) 0.030(2) -0.0066(18) -0.0020(15) 0.0004(15)
C11 0.0167(16) 0.0169(18) 0.0197(18) -0.0021(16) -0.0002(13) -0.0029(13)
C12 0.033(2) 0.0141(19) 0.043(2) -0.0006(19) 0.0130(18) 0.0023(15)
C13 0.0311(19) 0.0188(19) 0.031(2) 0.0017(18) 0.0079(16) 0.0013(16)
C14 0.0175(15) 0.0086(16) 0.0161(17) 0.0008(14) -0.0007(13) 0.0036(12)
C15 0.0195(16) 0.0111(17) 0.0187(18) -0.0013(15) -0.0016(13) -0.0001(13)
C16 0.0136(15) 0.0113(17) 0.0209(18) 0.0009(15) -0.0024(13) 0.0002(13)
C17 0.0133(15) 0.0179(18) 0.0210(18) -0.0041(16) 0.0001(13) -0.0023(13)
C18 0.0181(16) 0.0219(19) 0.033(2) -0.0025(18) 0.0033(15) 0.0033(14)
C19 0.0274(18) 0.032(2) 0.022(2) 0.0005(19) 0.0027(15) -0.0049(16)
C20 0.0183(16) 0.0170(18) 0.0190(18) -0.0036(16) -0.0003(13) -0.0036(14)
C21 0.0255(18) 0.024(2) 0.039(2) -0.003(2) 0.0024(16) -0.0118(16)
C22 0.0202(16) 0.025(2) 0.027(2) -0.0009(18) 0.0000(14) -0.0023(15)
C23 0.0176(16) 0.0140(17) 0.0170(17) -0.0010(15) -0.0006(13) -0.0002(13)
C24 0.0193(16) 0.0136(17) 0.0210(18) 0.0025(16) -0.0025(13) -0.0014(13)
C25 0.0195(16) 0.0127(17) 0.0174(17) -0.0021(15) 0.0006(13) -0.0013(13)
C26 0.0164(15) 0.0218(19) 0.0180(18) 0.0030(16) -0.0003(13) 0.0022(14)
C27 0.0161(16) 0.033(2) 0.033(2) -0.0041(19) -0.0014(15) 0.0015(15)
C28 0.0246(18) 0.022(2) 0.042(2) -0.003(2) 0.0082(16) 0.0054(15)
C29 0.0171(16) 0.0159(18) 0.0208(18) 0.0059(16) 0.0007(13) 0.0020(13)
C30 0.0251(17) 0.026(2) 0.024(2) -0.0012(18) 0.0043(15) 0.0013(15)
C31 0.0189(17) 0.024(2) 0.033(2) -0.0008(18) 0.0081(15) -0.0023(15)
C32 0.0178(16) 0.0160(18) 0.0171(17) -0.0029(16) -0.0009(13) -0.0034(13)
C33 0.0188(16) 0.0167(18) 0.0188(18) 0.0012(16) 0.0028(13) -0.0007(14)
C34 0.0149(15) 0.0163(18) 0.0173(17) 0.0004(15) -0.0010(13) 0.0008(13)
C35 0.0183(16) 0.0215(19) 0.0193(18) 0.0029(16) 0.0015(13) -0.0005(14)
C36 0.032(2) 0.021(2) 0.043(2) -0.011(2) 0.0167(18) -0.0126(16)
C37 0.0292(18) 0.020(2) 0.028(2) 0.0019(18) 0.0059(15) -0.0010(15)
C38 0.0155(15) 0.0200(19) 0.0215(18) 0.0057(16) 0.0015(13) 0.0038(14)
C39 0.0206(17) 0.033(2) 0.024(2) 0.0029(18) -0.0047(14) -0.0017(15)
C40 0.0252(18) 0.024(2) 0.041(2) 0.005(2) 0.0060(16) 0.0082(16)
N1 0.0122(12) 0.0158(15) 0.0180(15) -0.0003(13) 0.0014(11) -0.0015(11)
N2 0.0127(13) 0.0153(15) 0.0193(15) -0.0005(13) -0.0007(11) 0.0010(11)
N3 0.0142(13) 0.0137(14) 0.0182(15) 0.0013(13) 0.0013(11) -0.0006(11)
N4 0.0124(12) 0.0115(14) 0.0193(15) -0.0002(13) 0.0025(11) 0.0005(11)
N5 0.0128(12) 0.0164(15) 0.0169(15) -0.0011(13) 0.0007(10) -0.0011(11)
N6 0.0144(13) 0.0168(15) 0.0201(15) 0.0013(13) 0.0002(11) 0.0001(11)
N7 0.0141(13) 0.0173(15) 0.0165(14) -0.0015(13) 0.0014(11) -0.0011(11)
N8 0.0132(12) 0.0190(15) 0.0179(15) -0.0024(13) 0.0007(11) -0.0002(11)
Zn1 0.01361(19) 0.0174(2) 0.0193(2) -0.00258(18) 0.00007(15) -0.00010(15)
Zn2 0.01242(18) 0.0149(2) 0.0162(2) -0.00022(17) 0.00070(14) -0.00087(14)
Zn3 0.01382(19) 0.0196(2) 0.0209(2) 0.00413(19) 0.00048(15) -0.00090(15)

loop_
_atom_type_symbol
_atom_type_description
_atom_type_scat_dispersion_real
_atom_type_scat_dispersion_imag
_atom_type_scat_source
C C 0.0033 0.0016 'International Tables Vol C Tables 4.2.6.8 and 6.1.1.4'
H H 0.0000 0.0000 'International Tables Vol C Tables 4.2.6.8 and 6.1.1.4'
N N 0.0061 0.0033 'International Tables Vol C Tables 4.2.6.8 and 6.1.1.4'
O O 0.0106 0.0060 'International Tables Vol C Tables 4.2.6.8 and 6.1.1.4'
Zn Zn 0.2839 1.4301 'International Tables Vol C Tables 4.2.6.8 and 6.1.1.4'

loop_
_geom_angle_atom_site_label_1
_geom_angle_atom_site_label_2
_geom_angle_atom_site_label_3
_geom_angle
_geom_angle_site_symmetry_1
_geom_angle_site_symmetry_3
_geom_angle_publ_flag
C2 C1 Zn1 109.1(2) . . ?
C4 C3 Zn3 112.2(2) . . ?
N1 C5 C6 109.3(3) . . ?
N1 C5 C8 121.6(3) . . ?
C6 C5 C8 129.0(3) . . ?
C5 C6 C7 105.5(3) . . ?
N2 C7 C6 109.3(3) . . ?
N2 C7 C11 122.8(3) . . ?
C6 C7 C11 127.9(3) . . ?
C5 C8 C9 111.0(3) . . ?
C5 C8 C10 110.1(3) . . ?
C9 C8 C10 110.5(3) . . ?
C7 C11 C12 109.9(3) . . ?
C7 C11 C13 111.1(3) . . ?
C12 C11 C13 110.7(3) . . ?
N3 C14 C15 110.0(3) . . ?
N3 C14 C17 121.4(3) . . ?
C15 C14 C17 128.6(3) . . ?
C14 C15 C16 105.4(3) . . ?
N4 C16 C15 109.4(3) . . ?
N4 C16 C20 121.4(3) . . ?
C15 C16 C20 129.2(3) . . ?
C14 C17 C19 111.4(3) . . ?
C14 C17 C18 110.8(3) . . ?
C19 C17 C18 110.5(3) . . ?
C16 C20 C21 110.9(3) . . ?
C16 C20 C22 111.1(3) . . ?
C21 C20 C22 109.9(3) . . ?
N5 C23 C24 109.3(3) . . ?
N5 C23 C26 121.3(3) . . ?
C24 C23 C26 129.4(3) . . ?
C25 C24 C23 105.5(3) . . ?
N6 C25 C24 109.8(3) . . ?
N6 C25 C29 121.4(3) . . ?
C24 C25 C29 128.7(3) . . ?
C23 C26 C27 111.4(3) . . ?
C23 C26 C28 109.9(3) . . ?
C27 C26 C28 110.5(3) . . ?
C25 C29 C30 111.1(3) . . ?
C25 C29 C31 110.6(3) . . ?
C30 C29 C31 111.1(3) . . ?
N7 C32 C33 109.1(3) . . ?
N7 C32 C35 122.4(3) . . ?
C33 C32 C35 128.5(3) . . ?
C34 C33 C32 106.0(3) . . ?
N8 C34 C33 109.4(3) . . ?
N8 C34 C38 121.4(3) . . ?
C33 C34 C38 129.2(3) . . ?
C32 C35 C37 111.0(3) . . ?
C32 C35 C36 110.4(3) . . ?
C37 C35 C36 111.6(3) . . ?
C34 C38 C40 110.8(3) . . ?
C34 C38 C39 110.4(3) . . ?
C40 C38 C39 110.3(3) . . ?
C5 N1 N2 107.7(2) . . ?
C5 N1 Zn1 127.6(2) . . ?
N2 N1 Zn1 124.64(19) . . ?
C7 N2 N1 108.1(2) . . ?
C7 N2 Zn2 128.0(2) . . ?
N1 N2 Zn2 123.7(2) . . ?
C14 N3 N4 107.8(2) . . ?
C14 N3 Zn1 128.1(2) . . ?
N4 N3 Zn1 122.1(2) . . ?
C16 N4 N3 107.4(3) . . ?
C16 N4 Zn2 128.1(2) . . ?
N3 N4 Zn2 122.67(19) . . ?
C23 N5 N6 107.7(3) . . ?
C23 N5 Zn2 127.5(2) . . ?
N6 N5 Zn2 122.4(2) . . ?
C25 N6 N5 107.7(2) . . ?
C25 N6 Zn3 128.9(2) . . ?
N5 N6 Zn3 121.0(2) . . ?
C32 N7 N8 108.0(2) . . ?
C32 N7 Zn2 126.5(2) . . ?
N8 N7 Zn2 125.2(2) . . ?
C34 N8 N7 107.5(3) . . ?
C34 N8 Zn3 129.6(2) . . ?
N7 N8 Zn3 122.6(2) . . ?
C1 Zn1 N1 128.35(13) . . ?
C1 Zn1 N3 122.99(13) . . ?
N1 Zn1 N3 107.59(10) . . ?
N5 Zn2 N4 113.14(11) . . ?
N5 Zn2 N7 109.36(10) . . ?
N4 Zn2 N7 106.91(11) . . ?
N5 Zn2 N2 107.94(11) . . ?
N4 Zn2 N2 109.68(10) . . ?
N7 Zn2 N2 109.80(11) . . ?
C3 Zn3 N8 128.10(13) . . ?
C3 Zn3 N6 124.19(13) . . ?
N8 Zn3 N6 106.99(10) . . ?

loop_
_geom_bond_atom_site_label_1
_geom_bond_atom_site_label_2
_geom_bond_distance
_geom_bond_site_symmetry_2
_geom_bond_publ_flag
C1 C2 1.541(5) . ?
C1 Zn1 1.969(3) . ?
C3 C4 1.533(5) . ?
C3 Zn3 1.965(3) . ?
C5 N1 1.354(4) . ?
C5 C6 1.380(4) . ?
C5 C8 1.516(4) . ?
C6 C7 1.396(4) . ?
C7 N2 1.341(4) . ?
C7 C11 1.511(4) . ?
C8 C9 1.527(4) . ?
C8 C10 1.534(5) . ?
C11 C12 1.523(4) . ?
C11 C13 1.526(5) . ?
C14 N3 1.343(4) . ?
C14 C15 1.379(4) . ?
C14 C17 1.509(4) . ?
C15 C16 1.396(4) . ?
C16 N4 1.349(4) . ?
C16 C20 1.511(4) . ?
C17 C19 1.526(5) . ?
C17 C18 1.540(4) . ?
C20 C21 1.535(4) . ?
C20 C22 1.541(4) . ?
C23 N5 1.349(4) . ?
C23 C24 1.388(4) . ?
C23 C26 1.511(4) . ?
C24 C25 1.385(4) . ?
C25 N6 1.339(4) . ?
C25 C29 1.508(4) . ?
C26 C27 1.521(4) . ?
C26 C28 1.532(5) . ?
C29 C30 1.530(5) . ?
C29 C31 1.535(4) . ?
C32 N7 1.341(4) . ?
C32 C33 1.395(4) . ?
C32 C35 1.504(4) . ?
C33 C34 1.374(4) . ?
C34 N8 1.357(4) . ?
C34 C38 1.513(4) . ?
C35 C37 1.520(5) . ?
C35 C36 1.528(5) . ?
C38 C40 1.529(5) . ?
C38 C39 1.541(5) . ?
N1 N2 1.381(3) . ?
N1 Zn1 1.973(3) . ?
N2 Zn2 2.001(2) . ?
N3 N4 1.391(3) . ?
N3 Zn1 1.991(2) . ?
N4 Zn2 1.982(3) . ?
N5 N6 1.390(3) . ?
N5 Zn2 1.978(3) . ?
N6 Zn3 2.000(2) . ?
N7 N8 1.390(3) . ?
N7 Zn2 1.989(3) . ?
N8 Zn3 1.980(3) . ?
